data_1542191
loop_
_publ_author_name
'Engel, N.'
'Braun, H.F.'
'Parthe, E.'

_publ_section_title
;
 La Ir Si3 with the Ba Ni Sn3-type structure: the third ordered ternary Ba
 Al4-type derivative in the La-Ir-Si system
;
_journal_name_full 'Journal of the Less-Common Metals'
_journal_page_first 309
_journal_page_last 315
_journal_volume 95
_journal_year 1983
_chemical_formula_sum 'Ir La Si3'
_chemical_name_systematic 'La Ir Si3'
_space_group_IT_number 107
_symmetry_space_group_name_Hall 'I 4 -2'
_symmetry_space_group_name_H-M 'I 4 m m'
_cell_angle_alpha 90
_cell_angle_beta 90
_cell_angle_gamma 90
_cell_formula_units_Z 2
_cell_length_a 4.282
_cell_length_b 4.282
_cell_length_c 9.838
_cell_volume 180.385
_citation_journal_id_ASTM JCOMAH
_cod_data_source_file Engel_JCOMAH_1983_1871.cif
_cod_data_source_block Ir1La1Si3
_cod_original_cell_volume 180.3849
_cod_original_formula_sum 'Ir1 La1 Si3'
_cod_database_code 1542191

loop_
_symmetry_equiv_pos_as_xyz
x,y,z
-y,x,z
-x,-y,z
y,-x,z
-x,y,z
-y,-x,z
x,-y,z
y,x,z
x+1/2,y+1/2,z+1/2
-y+1/2,x+1/2,z+1/2
-x+1/2,-y+1/2,z+1/2
y+1/2,-x+1/2,z+1/2
-x+1/2,y+1/2,z+1/2
-y+1/2,-x+1/2,z+1/2
x+1/2,-y+1/2,z+1/2
y+1/2,x+1/2,z+1/2

loop_
_atom_site_label
_atom_site_type_symbol
_atom_site_fract_x
_atom_site_fract_y
_atom_site_fract_z
_atom_site_occupancy
_atom_site_U_iso_or_equiv
Ir1 Ir 0 0 0 1 0.0
Si2 Si 0 0 0.7599 1 0.0
Si1 Si 0 0.5 0.1088 1 0.0
La1 La 0 0 0.3455 1 0.0
